data_4028180
loop_
_publ_author_name
'Mekhman S. Yusubov'
'Roza Y. Yusubova'
'Victor N. Nemykin'
'Viktor V. Zhdankin'

_publ_contact_author_address
; 
 Department of Chemistry of Chemistry & Biochemistry, 
 University of Minnesota Duluth,
 1039 University Drive 
 Duluth, MN 55812, USA.
;
_publ_contact_author_email vnemykin@d.umn.edu
_publ_contact_author_fax '+1 218 7267394'
_publ_contact_author_name 'Victor N. Nemykin'
_publ_contact_author_phone '+1 218 7266729'
_publ_section_title
;
 Preparation and x-ray Structural Study of 1-Arylbenziodoxolones
;
_journal_name_full 'Journal of Organic Chemistry'
_journal_page_first 3767
_journal_page_last 3773
_journal_paper_doi 10.1021/jo400212u
_journal_volume 78
_journal_year 2013
_chemical_absolute_configuration unk
_chemical_formula_moiety 'C14 H13 I1 O3'
_chemical_formula_sum 'C14 H13 I O3'
_chemical_formula_weight 356.16
_space_group_IT_number 1
_symmetry_cell_setting triclinic
_symmetry_space_group_name_Hall 'P 1'
_symmetry_space_group_name_H-M 'P 1'
_atom_sites_solution_hydrogens difmap
_atom_sites_solution_primary direct
_audit_creation_date 13-01-18
_audit_creation_method CRYSTALS_ver_14.40
_cell_angle_alpha 94.710(6)
_cell_angle_beta 114.659(4)
_cell_angle_gamma 105.507(5)
_cell_formula_units_Z 2
_cell_length_a 8.2414(2)
_cell_length_b 9.3417(3)
_cell_length_c 9.8011(8)
_cell_measurement_reflns_used 2952
_cell_measurement_temperature 123
_cell_measurement_theta_max 27
_cell_measurement_theta_min 2
_cell_volume 644.44(7)
_computing_cell_refinement 'USER DEFINED CELL REFINEMENT'
_computing_data_collection 'USER DEFINED DATA COLLECTION'
_computing_data_reduction 'USER DEFINED DATA REDUCTION'
_computing_molecular_graphics 'CAMERON (Watkin et al., 1996)'
_computing_publication_material 'CRYSTALS (Betteridge et al., 2003)'
_computing_structure_refinement 'CRYSTALS (Betteridge et al., 2003)'
_computing_structure_solution 'SHELXS 86 (Sheldrick, 1986)'
_diffrn_ambient_temperature 123
_diffrn_measured_fraction_theta_full 0.998
_diffrn_measured_fraction_theta_max 0.998
_diffrn_measurement_device Serial
_diffrn_measurement_device_type Unknown
_diffrn_measurement_method \w
_diffrn_radiation_monochromator graphite
_diffrn_radiation_type 'Mo K\a'
_diffrn_radiation_wavelength 0.71075
_diffrn_reflns_av_R_equivalents 0.018
_diffrn_reflns_limit_h_max 10
_diffrn_reflns_limit_h_min -10
_diffrn_reflns_limit_k_max 12
_diffrn_reflns_limit_k_min -12
_diffrn_reflns_limit_l_max 12
_diffrn_reflns_limit_l_min -12
_diffrn_reflns_number 21544
_diffrn_reflns_theta_full 27.475
_diffrn_reflns_theta_max 27.475
_diffrn_reflns_theta_min 3.041
_diffrn_standards_decay_% 0.00
_diffrn_standards_interval_time 2
_diffrn_standards_number 2952
_exptl_absorpt_coefficient_mu 2.482
_exptl_absorpt_correction_T_max 0.59
_exptl_absorpt_correction_T_min 0.39
_exptl_absorpt_correction_type multi-scan
_exptl_absorpt_process_details 'DENZO/SCALEPACK (Otwinowski & Minor, 1997)'
_exptl_crystal_colour colorless
_exptl_crystal_density_diffrn 1.835
_exptl_crystal_description block
_exptl_crystal_F_000 348
_exptl_crystal_size_max 0.390
_exptl_crystal_size_mid 0.340
_exptl_crystal_size_min 0.210
_refine_diff_density_max 0.61
_refine_diff_density_min -0.39
_refine_ls_extinction_method none
_refine_ls_goodness_of_fit_ref 1.0585
_refine_ls_hydrogen_treatment constr
_refine_ls_matrix_type full
_refine_ls_number_parameters 325
_refine_ls_number_reflns 5704
_refine_ls_number_restraints 3
_refine_ls_R_factor_all 0.0170
_refine_ls_R_factor_gt 0.0163
_refine_ls_shift/su_max 0.0037629
_refine_ls_shift/su_mean 0.0008917
_refine_ls_structure_factor_coef Fsqd
_refine_ls_weighting_details
;
 Method, part 1, Chebychev polynomial, (Watkin, 1994, Prince, 1982) 
 [weight] = 1.0/[A~0~*T~0~(x)+A~1~*T~1~(x) ... +A~n-1~]*T~n-1~(x)] 
 where A~i~ are the Chebychev coefficients listed below and x= Fcalc/Fmax 
 Method = Robust Weighting (Prince, 1982) 
 W = [weight] * [1-(deltaF/6*sigmaF)^2^]^2^ 
 A~i~ are: 
 74.2 91.5 48.4 
;
_refine_ls_weighting_scheme calc
_refine_ls_wR_factor_all 0.0387
_refine_ls_wR_factor_gt 0.0374
_refine_ls_wR_factor_ref 0.0374
_reflns_limit_h_max 10
_reflns_limit_h_min -10
_reflns_limit_k_max 12
_reflns_limit_k_min -12
_reflns_limit_l_max 12
_reflns_limit_l_min -12
_reflns_number_gt 5704
_reflns_number_total 5872
_reflns_threshold_expression I>2.0\s(I)
_oxford_diffrn_Wilson_B_factor 0.00
_oxford_diffrn_Wilson_scale 0.00
_oxford_refine_ls_r_factor_ref 0.0163
_oxford_refine_ls_scale 1.737(3)
_oxford_reflns_number_all 5864
_oxford_reflns_threshold_expression_ref I>2.0\s(I)
_cod_data_source_file jo400212u_si_002_4.cif
_cod_data_source_block 4
_cod_original_sg_symbol_H-M 'P 1 '
_cod_original_formula_sum 'C14 H13 I1 O3'
_cod_database_code 4028180

loop_
_symmetry_equiv_pos_as_xyz
x,y,z

loop_
_atom_site_label
_atom_site_type_symbol
_atom_site_fract_x
_atom_site_fract_y
_atom_site_fract_z
_atom_site_U_iso_or_equiv
_atom_site_occupancy
_atom_site_adp_type
_atom_site_refinement_flags_posn
I1 I 0.40242(15) 0.78254(14) 0.55032(13) 0.0184 1.0000 Uani .
C1 C 0.1121(10) 0.7568(8) 0.4447(8) 0.0132 1.0000 Uani .
C2 C 0.0355(11) 0.8046(9) 0.2980(8) 0.0189 1.0000 Uani .
C3 C -0.1406(12) 0.8069(9) 0.2387(9) 0.0177 1.0000 Uani .
C4 C -0.2543(11) 0.7607(11) 0.3171(10) 0.0248 1.0000 Uani .
C5 C -0.1796(12) 0.7161(9) 0.4525(9) 0.0237 1.0000 Uani .
C6 C -0.0069(12) 0.7144(9) 0.5134(9) 0.0210 1.0000 Uani .
C7 C 0.1665(11) 0.8520(8) 0.2214(9) 0.0229 1.0000 Uani .
O1 O 0.3308(8) 0.8585(6) 0.2963(7) 0.0243 1.0000 Uani .
O2 O 0.0882(9) 0.8749(8) 0.0930(8) 0.0285 1.0000 Uani .
C8 C 0.3854(11) 0.6924(8) 0.7371(10) 0.0211 1.0000 Uani .
C9 C 0.3621(12) 0.5316(8) 0.7246(10) 0.0176 1.0000 Uani .
C10 C 0.3347(12) 0.4685(9) 0.8374(9) 0.0258 1.0000 Uani .
C11 C 0.3287(12) 0.5583(9) 0.9617(10) 0.0185 1.0000 Uani .
C12 C 0.3511(11) 0.7060(9) 0.9679(8) 0.0239 1.0000 Uani .
C13 C 0.3799(11) 0.7731(8) 0.8476(9) 0.0191 1.0000 Uani .
C14 C 0.2878(12) 0.4773(10) 1.0820(8) 0.0317 1.0000 Uani .
I2 I 0.72230(15) 0.16421(14) 0.27021(13) 0.0192 1.0000 Uani .
C22 C 0.7461(10) 0.2609(9) 0.0896(8) 0.0161 1.0000 Uani .
C27 C 0.7669(13) 0.4051(10) 0.0926(11) 0.0279 1.0000 Uani .
C26 C 0.7893(11) 0.4728(8) -0.0268(9) 0.0240 1.0000 Uani .
C25 C 0.7943(13) 0.3927(11) -0.1419(11) 0.0243 1.0000 Uani .
C24 C 0.7745(10) 0.2335(7) -0.1429(9) 0.0200 1.0000 Uani .
C23 C 0.7488(12) 0.1644(9) -0.0360(9) 0.0207 1.0000 Uani .
C28 C 0.8148(12) 0.4603(8) -0.2671(9) 0.0264 1.0000 Uani .
C15 C 1.0193(11) 0.1899(10) 0.3852(9) 0.0219 1.0000 Uani .
C16 C 1.0806(9) 0.1499(8) 0.5165(9) 0.0157 1.0000 Uani .
C17 C 1.2748(12) 0.1470(9) 0.5837(9) 0.0220 1.0000 Uani .
C18 C 1.3811(12) 0.1800(10) 0.5118(9) 0.0201 1.0000 Uani .
C19 C 1.3127(11) 0.2319(10) 0.3748(10) 0.0260 1.0000 Uani .
C20 C 1.1204(12) 0.2395(11) 0.3054(10) 0.0243 1.0000 Uani .
C21 C 0.9659(9) 0.1028(8) 0.5967(7) 0.0186 1.0000 Uani .
O4 O 1.0366(9) 0.0730(8) 0.7310(8) 0.0279 1.0000 Uani .
O3 O 0.7875(9) 0.0904(7) 0.5232(7) 0.0249 1.0000 Uani .
O6 O 0.3266(8) 0.1003(7) 0.0319(8) 0.0296 1.0000 Uani .
O5 O 0.7879(9) 0.8506(8) 0.7848(8) 0.0341 1.0000 Uani .
H41 H -0.1930 0.8356 0.1431 0.0233 1.0000 Uiso R
H51 H -0.3779 0.7678 0.2775 0.0271 1.0000 Uiso R
H61 H -0.2544 0.6891 0.5044 0.0338 1.0000 Uiso R
H71 H 0.0361 0.6767 0.6046 0.0289 1.0000 Uiso R
H121 H 0.3719 0.4746 0.6452 0.0325 1.0000 Uiso R
H131 H 0.3177 0.3633 0.8331 0.0323 1.0000 Uiso R
H151 H 0.3486 0.7664 1.0493 0.0168 1.0000 Uiso R
H161 H 0.3998 0.8787 0.8516 0.0200 1.0000 Uiso R
H172 H 0.2875 0.5495 1.1559 0.0331 1.0000 Uiso R
H171 H 0.3873 0.4379 1.1313 0.0331 1.0000 Uiso R
H173 H 0.1700 0.3965 1.0352 0.0331 1.0000 Uiso R
H201 H 0.7702 0.4658 0.1771 0.0205 1.0000 Uiso R
H211 H 0.7999 0.5769 -0.0243 0.0263 1.0000 Uiso R
H231 H 0.7813 0.1759 -0.2236 0.0344 1.0000 Uiso R
H241 H 0.7357 0.0597 -0.0405 0.0285 1.0000 Uiso R
H252 H 0.8148 0.3862 -0.3395 0.0373 1.0000 Uiso R
H251 H 0.9333 0.5404 -0.2208 0.0373 1.0000 Uiso R
H253 H 0.7163 0.5003 -0.3180 0.0373 1.0000 Uiso R
H281 H 1.3258 0.1179 0.6793 0.0240 1.0000 Uiso R
H291 H 1.5058 0.1750 0.5569 0.0258 1.0000 Uiso R
H311 H 1.0656 0.2677 0.2098 0.0248 1.0000 Uiso R
H362 H 0.8537 0.9105 0.7706 0.0500 1.0000 Uiso R
H361 H 0.8387 0.8512 0.8537 0.0500 1.0000 Uiso R
H351 H 0.2647 0.0383 0.0415 0.0500 1.0000 Uiso R
H352 H 0.2839 0.0980 -0.0316 0.0500 1.0000 Uiso R
H301 H 1.3877 0.2582 0.3254 0.0246 1.0000 Uiso R

loop_
_atom_site_aniso_label
_atom_site_aniso_U_11
_atom_site_aniso_U_22
_atom_site_aniso_U_33
_atom_site_aniso_U_23
_atom_site_aniso_U_13
_atom_site_aniso_U_12
I1 0.0171(2) 0.0235(2) 0.0177(2) 0.00790(17) 0.00917(18) 0.00859(17)
C1 0.010(3) 0.016(3) 0.009(3) 0.007(2) 0.000(2) 0.003(2)
C2 0.031(3) 0.016(3) 0.007(3) 0.006(2) 0.006(2) 0.006(2)
C3 0.021(3) 0.021(3) 0.020(3) 0.007(3) 0.014(3) 0.011(2)
C4 0.014(3) 0.028(3) 0.034(4) 0.001(3) 0.015(3) 0.004(3)
C5 0.029(4) 0.027(4) 0.017(3) 0.004(3) 0.016(3) 0.003(3)
C6 0.029(4) 0.026(3) 0.017(3) 0.012(3) 0.017(3) 0.010(3)
C7 0.031(4) 0.018(3) 0.033(4) 0.006(3) 0.030(3) 0.003(2)
O1 0.018(3) 0.028(3) 0.026(3) 0.009(2) 0.012(3) 0.002(2)
O2 0.025(3) 0.038(4) 0.018(3) 0.014(3) 0.010(3) 0.003(3)
C8 0.022(3) 0.014(3) 0.026(4) 0.011(3) 0.012(3) 0.003(3)
C9 0.025(3) 0.009(2) 0.022(3) 0.009(2) 0.012(3) 0.006(2)
C10 0.030(4) 0.026(3) 0.018(3) -0.007(2) 0.010(3) 0.010(3)
C11 0.019(4) 0.017(3) 0.016(4) 0.005(3) 0.008(3) 0.000(3)
C12 0.022(3) 0.046(4) 0.006(3) 0.007(3) 0.007(3) 0.013(3)
C13 0.021(3) 0.015(3) 0.024(3) 0.012(2) 0.009(3) 0.008(2)
C14 0.021(3) 0.052(4) 0.012(3) 0.012(2) 0.0036(19) 0.002(2)
I2 0.0185(2) 0.0262(2) 0.0164(2) 0.00812(18) 0.00910(18) 0.00987(18)
C22 0.014(3) 0.029(4) 0.006(3) 0.002(2) 0.002(2) 0.011(3)
C27 0.028(4) 0.039(4) 0.018(3) -0.001(3) 0.008(3) 0.017(3)
C26 0.024(3) 0.017(3) 0.030(4) 0.020(3) 0.011(3) 0.005(2)
C25 0.018(4) 0.033(4) 0.020(4) 0.010(4) 0.005(4) 0.010(3)
C24 0.020(3) 0.008(2) 0.028(4) 0.003(2) 0.008(3) 0.003(2)
C23 0.024(3) 0.024(3) 0.012(3) -0.006(2) 0.008(2) 0.009(2)
C28 0.030(3) 0.014(2) 0.038(4) 0.010(2) 0.020(3) 0.002(2)
C15 0.021(3) 0.026(4) 0.023(4) 0.003(3) 0.014(3) 0.011(3)
C16 0.009(2) 0.015(3) 0.024(3) 0.001(2) 0.008(2) 0.006(2)
C17 0.020(3) 0.015(3) 0.016(3) 0.003(2) -0.004(2) 0.001(2)
C18 0.023(3) 0.022(3) 0.011(3) 0.007(2) 0.001(3) 0.011(3)
C19 0.012(3) 0.040(4) 0.029(4) 0.012(3) 0.008(3) 0.014(3)
C20 0.013(3) 0.037(4) 0.021(3) 0.009(3) 0.003(3) 0.013(3)
C21 0.018(3) 0.016(3) 0.008(3) 0.003(2) -0.006(2) 0.004(2)
O4 0.027(3) 0.039(4) 0.017(3) 0.013(3) 0.009(3) 0.010(3)
O3 0.027(3) 0.044(3) 0.015(3) 0.012(2) 0.013(3) 0.020(3)
O6 0.014(2) 0.034(3) 0.035(3) 0.015(3) 0.011(2) -0.003(2)
O5 0.028(3) 0.044(3) 0.022(3) 0.018(3) 0.003(2) 0.011(3)

loop_
_atom_type_symbol
_atom_type_scat_dispersion_real
_atom_type_scat_dispersion_imag
_atom_type_scat_Cromer_Mann_a1
_atom_type_scat_Cromer_Mann_b1
_atom_type_scat_Cromer_Mann_a2
_atom_type_scat_Cromer_Mann_b2
_atom_type_scat_Cromer_Mann_a3
_atom_type_scat_Cromer_Mann_b3
_atom_type_scat_Cromer_Mann_a4
_atom_type_scat_Cromer_Mann_b4
_atom_type_scat_Cromer_Mann_c
_atom_type_scat_source
C 0.0033 0.0016 2.3100 20.8439 1.0200 10.2075 1.5886 0.5687 0.8650 51.6512 0.2156 'International Tables Vol C 4.2.6.8 and 6.1.1.4'
H 0.0000 0.0000 0.4930 10.5109 0.3229 26.1257 0.1402 3.1424 0.0408 57.7998 0.0030 'International Tables Vol C 4.2.6.8 and 6.1.1.4'
I -0.4742 1.8119 20.1472 4.3470 18.9949 0.3814 7.5138 27.7660 2.2735 66.8776 4.0712 'International Tables Vol C 4.2.6.8 and 6.1.1.4'
O 0.0106 0.0060 3.0485 13.2771 2.2868 5.7011 1.5463 0.3239 0.8670 32.9089 0.2508 'International Tables Vol C 4.2.6.8 and 6.1.1.4'

loop_
_geom_angle_atom_site_label_1
_geom_angle_atom_site_label_2
_geom_angle_atom_site_label_3
_geom_angle
_geom_angle_publ_flag
C1 I1 O1 73.5(2) yes
C1 I1 C8 92.2(3) yes
O1 I1 C8 165.1(2) yes
I1 C1 C2 117.6(5) yes
I1 C1 C6 124.2(6) yes
C2 C1 C6 117.8(7) yes
C1 C2 C3 118.7(7) yes
C1 C2 C7 118.1(7) yes
C3 C2 C7 123.2(6) yes
C2 C3 C4 120.0(7) yes
C2 C3 H41 119.8 no
C4 C3 H41 120.2 no
C3 C4 C5 119.9(8) yes
C3 C4 H51 119.8 no
C5 C4 H51 120.2 no
C4 C5 C6 121.1(8) yes
C4 C5 H61 119.1 no
C6 C5 H61 119.8 no
C1 C6 C5 122.5(7) yes
C1 C6 H71 119.5 no
C5 C6 H71 117.9 no
C2 C7 O1 115.9(7) yes
C2 C7 O2 114.5(7) yes
O1 C7 O2 129.6(7) yes
I1 O1 C7 114.5(5) yes
I1 C8 C9 115.6(6) yes
I1 C8 C13 121.5(6) yes
C9 C8 C13 122.7(7) yes
C8 C9 C10 116.4(7) yes
C8 C9 H121 121.8 no
C10 C9 H121 121.8 no
C9 C10 C11 121.3(7) yes
C9 C10 H131 119.1 no
C11 C10 H131 119.5 no
C10 C11 C12 119.9(8) yes
C10 C11 C14 118.5(7) yes
C12 C11 C14 121.5(8) yes
C11 C12 C13 118.8(7) yes
C11 C12 H151 120.8 no
C13 C12 H151 120.4 no
C12 C13 C8 121.0(7) yes
C12 C13 H161 120.0 no
C8 C13 H161 119.0 no
C11 C14 H172 109.3 no
C11 C14 H171 107.1 no
H172 C14 H171 109.5 no
C11 C14 H173 111.9 no
H172 C14 H173 109.5 no
H171 C14 H173 109.5 no
C22 I2 C15 92.9(3) yes
C22 I2 O3 164.5(2) yes
C15 I2 O3 72.9(3) yes
I2 C22 C27 120.6(6) yes
I2 C22 C23 118.5(5) yes
C27 C22 C23 120.7(7) yes
C22 C27 C26 121.0(8) yes
C22 C27 H201 119.0 no
C26 C27 H201 119.9 no
C27 C26 C25 121.2(7) yes
C27 C26 H211 119.7 no
C25 C26 H211 119.2 no
C26 C25 C24 117.5(8) yes
C26 C25 C28 121.8(8) yes
C24 C25 C28 120.7(8) yes
C25 C24 C23 123.5(8) yes
C25 C24 H231 118.0 no
C23 C24 H231 118.4 no
C22 C23 C24 116.0(7) yes
C22 C23 H241 122.7 no
C24 C23 H241 121.3 no
C25 C28 H252 110.1 no
C25 C28 H251 106.7 no
H252 C28 H251 109.5 no
C25 C28 H253 111.5 no
H252 C28 H253 109.5 no
H251 C28 H253 109.5 no
I2 C15 C16 116.8(6) yes
I2 C15 C20 115.6(6) yes
C16 C15 C20 127.4(8) yes
C15 C16 C17 116.7(7) yes
C15 C16 C21 124.3(6) yes
C17 C16 C21 118.9(6) yes
C16 C17 C18 121.5(7) yes
C16 C17 H281 119.9 no
C18 C17 H281 118.6 no
C17 C18 C19 119.5(8) yes
C17 C18 H291 119.8 no
C19 C18 H291 120.5 no
C18 C19 C20 120.4(8) yes
C18 C19 H301 120.1 no
C20 C19 H301 119.4 no
C19 C20 C15 114.0(8) yes
C19 C20 H311 123.3 no
C15 C20 H311 122.5 no
C16 C21 O4 121.9(6) yes
C16 C21 O3 116.4(6) yes
O4 C21 O3 121.8(7) yes
C21 O3 I2 109.4(4) yes
H351 O6 H352 100.4 no
H362 O5 H361 100.9 no

loop_
_geom_bond_atom_site_label_1
_geom_bond_atom_site_label_2
_geom_bond_distance
_geom_bond_publ_flag
I1 C1 2.107(7) yes
I1 O1 2.517(6) yes
I1 C8 2.118(8) yes
C1 C2 1.471(10) yes
C1 C6 1.399(10) yes
C2 C3 1.326(10) yes
C2 C7 1.549(9) yes
C3 C4 1.447(10) yes
C3 H41 0.950 no
C4 C5 1.364(12) yes
C4 H51 0.950 no
C5 C6 1.299(12) yes
C5 H61 0.950 no
C6 H71 0.950 no
C7 O1 1.223(10) yes
C7 O2 1.218(10) yes
C8 C9 1.451(10) yes
C8 C13 1.291(11) yes
C9 C10 1.365(10) yes
C9 H121 0.950 no
C10 C11 1.448(12) yes
C10 H131 0.950 no
C11 C12 1.335(12) yes
C11 C14 1.554(11) yes
C12 C13 1.454(9) yes
C12 H151 0.950 no
C13 H161 0.950 no
C14 H172 0.950 no
C14 H171 0.950 no
C14 H173 0.950 no
I2 C22 2.108(7) yes
I2 C15 2.159(8) yes
I2 O3 2.506(5) yes
C22 C27 1.308(12) yes
C22 C23 1.477(11) yes
C27 C26 1.429(10) yes
C27 H201 0.950 no
C26 C25 1.322(13) yes
C26 H211 0.950 no
C25 C24 1.451(12) yes
C25 C28 1.475(12) yes
C24 C23 1.335(10) yes
C24 H231 0.950 no
C23 H241 0.950 no
C28 H252 0.950 no
C28 H251 0.950 no
C28 H253 0.950 no
C15 C16 1.300(11) yes
C15 C20 1.384(11) yes
C16 C17 1.464(10) yes
C16 C21 1.469(10) yes
C17 C18 1.329(11) yes
C17 H281 0.950 no
C18 C19 1.406(11) yes
C18 H291 0.950 no
C19 C20 1.465(11) yes
C19 H301 0.930 no
C20 H311 0.950 no
C21 O4 1.287(8) yes
C21 O3 1.306(9) yes
O6 H351 0.704 no
O6 H352 0.568 no
O5 H362 0.734 no
O5 H361 0.628 no

loop_
_geom_hbond_atom_site_label_D
_geom_hbond_atom_site_label_H
_geom_hbond_atom_site_label_A
_geom_hbond_site_symmetry_A
_geom_hbond_angle_DHA
_geom_hbond_distance_DH
_geom_hbond_distance_HA
_geom_hbond_distance_DA
_geom_hbond_publ_flag
C12 H151 O1 1_556 163.6(2) 0.950 2.578 3.500(13) yes
C24 H231 O3 1_554 162.60(19) 0.950 2.569 3.487(13) yes
C20 H311 C22 . 122.9(3) 0.950 2.374 2.998(13) yes
C20 H311 C23 . 136.0(3) 0.950 2.564 3.314(13) yes
O5 H362 O4 1_565 179.2(3) 0.734 2.022 2.757(13) yes
O6 H351 O2 1_545 172.9(3) 0.704 2.063 2.762(13) yes
